data_7213616
loop_
_publ_author_name
'Ma, Ying-Zhao'
'Zhang, Li-Min'
'Peng, Guo'
'Zhao, Chong-Jian'
'Dong, Ruo-Ting'
'Yang, Cheng-Feng'
'Deng, Hong'

_publ_section_title
;
 A series of three-dimensional 3d--4f cyanide heterometallic coordination
 polymers: synthesis, crystal structure, photoluminescent and magnetic
 properties
;
_journal_issue 4
_journal_name_full CrystEngComm
_journal_page_first 667
_journal_paper_doi 10.1039/c3ce42025f
_journal_volume 16
_journal_year 2014
_chemical_formula_moiety 'C58 H42 Cu7 N14 Nd3 O22'
_chemical_formula_sum 'C58 H42 Cu7 N14 Nd3 O22'
_chemical_formula_weight 2164.63
_chemical_name_systematic
; 
 ? 
;
_space_group_IT_number 2
_symmetry_cell_setting triclinic
_symmetry_space_group_name_Hall '-P 1'
_symmetry_space_group_name_H-M 'P -1'
_atom_sites_solution_hydrogens geom
_atom_sites_solution_primary direct
_atom_sites_solution_secondary difmap
_audit_creation_method SHELXL-97
_cell_angle_alpha 74.992(2)
_cell_angle_beta 90.255(2)
_cell_angle_gamma 88.732(2)
_cell_formula_units_Z 2
_cell_length_a 11.9085(14)
_cell_length_b 17.017(2)
_cell_length_c 17.936(2)
_cell_measurement_reflns_used 12631
_cell_measurement_temperature 296(2)
_cell_measurement_theta_max 25.40
_cell_measurement_theta_min 1.47
_cell_volume 3509.6(7)
_computing_cell_refinement 'Apex2 (Bruker, 2005)'
_computing_data_collection 'Apex2 (Bruker, 2005)'
_computing_data_reduction 'Apex2 (Bruker, 2005)'
_computing_molecular_graphics 'SHELXTL 6.12'
_computing_publication_material 'SHELXTL 6.12'
_computing_structure_refinement 'SHELXTL 6.12'
_computing_structure_solution 'SHELXTL 6.12 (Bruker, 2000-2003)'
_diffrn_ambient_temperature 296(2)
_diffrn_measured_fraction_theta_full 0.977
_diffrn_measured_fraction_theta_max 0.977
_diffrn_measurement_device_type 'Bruker AXS SMART APEX CCD diffractometer'
_diffrn_measurement_method '\w scans'
_diffrn_radiation_monochromator graphite
_diffrn_radiation_source 'fine-focus sealed tube'
_diffrn_radiation_type MoK\a
_diffrn_radiation_wavelength 0.71073
_diffrn_reflns_av_R_equivalents 0.0286
_diffrn_reflns_av_sigmaI/netI 0.0658
_diffrn_reflns_limit_h_max 14
_diffrn_reflns_limit_h_min -14
_diffrn_reflns_limit_k_max 19
_diffrn_reflns_limit_k_min -20
_diffrn_reflns_limit_l_max 16
_diffrn_reflns_limit_l_min -21
_diffrn_reflns_number 18172
_diffrn_reflns_theta_full 25.40
_diffrn_reflns_theta_max 25.40
_diffrn_reflns_theta_min 1.47
_exptl_absorpt_coefficient_mu 4.333
_exptl_absorpt_correction_T_max 0.420
_exptl_absorpt_correction_T_min 0.368
_exptl_absorpt_correction_type multi-scan
_exptl_absorpt_process_details 'Apex2 (Bruker, 2005)'
_exptl_crystal_colour yellow
_exptl_crystal_density_diffrn 2.048
_exptl_crystal_density_method 'not measured'
_exptl_crystal_description block
_exptl_crystal_F_000 2094
_exptl_crystal_size_max 0.30
_exptl_crystal_size_mid 0.20
_exptl_crystal_size_min 0.20
_refine_diff_density_max 2.446
_refine_diff_density_min -1.401
_refine_diff_density_rms 0.149
_refine_ls_extinction_method none
_refine_ls_goodness_of_fit_ref 1.082
_refine_ls_hydrogen_treatment mixed
_refine_ls_matrix_type full
_refine_ls_number_parameters 931
_refine_ls_number_reflns 12631
_refine_ls_number_restraints 2
_refine_ls_restrained_S_all 1.083
_refine_ls_R_factor_all 0.0710
_refine_ls_R_factor_gt 0.0454
_refine_ls_shift/su_max 0.006
_refine_ls_shift/su_mean 0.000
_refine_ls_structure_factor_coef Fsqd
_refine_ls_weighting_details 'calc w=1/[\s^2^(Fo^2^)+(0.0000P)^2^+13.0000P] where P=(Fo^2^+2Fc^2^)/3'
_refine_ls_weighting_scheme calc
_refine_ls_wR_factor_gt 0.0783
_refine_ls_wR_factor_ref 0.0867
_reflns_number_gt 9188
_reflns_number_total 12631
_reflns_threshold_expression >2sigma(I)
_cod_data_source_file c3ce42025f.txt
_cod_data_source_block I-A
_cod_original_cell_volume 3509.7(7)
_cod_database_code 7213616

loop_
_symmetry_equiv_pos_as_xyz
'x, y, z'
'-x, -y, -z'

loop_
_atom_site_label
_atom_site_type_symbol
_atom_site_fract_x
_atom_site_fract_y
_atom_site_fract_z
_atom_site_U_iso_or_equiv
_atom_site_adp_type
_atom_site_occupancy
_atom_site_symmetry_multiplicity
_atom_site_calc_flag
_atom_site_refinement_flags
_atom_site_disorder_assembly
_atom_site_disorder_group
C1 C -0.0258(7) 1.1011(5) 0.4766(5) 0.049(2) Uani 1 1 d . . .
C2 C 0.3286(7) 1.0481(5) 0.5017(4) 0.046(2) Uani 1 1 d . . .
C3 C 0.6441(7) 1.1873(6) 0.5144(5) 0.046(2) Uani 1 1 d . . .
C4 C -0.1362(8) 0.3156(5) 0.5306(5) 0.050(2) Uani 1 1 d . . .
C5 C 0.2754(7) 0.4986(5) 0.5076(5) 0.050(2) Uani 1 1 d U . .
C6 C 0.5794(8) 0.6771(7) 0.5038(5) 0.067(2) Uani 1 1 d . A .
C7 C 0.7696(7) 1.2810(5) 0.2721(4) 0.044(2) Uani 1 1 d . . .
H7 H 0.8438 1.2619 0.2762 0.053 Uiso 1 1 calc R . .
C8 C 0.7249(6) 1.3129(5) 0.1999(4) 0.043(2) Uani 1 1 d . . .
H8 H 0.7687 1.3173 0.1563 0.051 Uiso 1 1 calc R . .
C9 C 0.6141(6) 1.3383(4) 0.1931(4) 0.0340(18) Uani 1 1 d . . .
C10 C 0.5536(7) 1.3316(6) 0.2588(4) 0.055(3) Uani 1 1 d . . .
H10 H 0.4782 1.3479 0.2563 0.066 Uiso 1 1 calc R . .
C11 C 0.6066(7) 1.3004(6) 0.3288(4) 0.058(3) Uani 1 1 d . . .
H11 H 0.5648 1.2965 0.3733 0.070 Uiso 1 1 calc R . .
C12 C 0.5621(7) 1.3798(4) 0.1143(4) 0.0327(18) Uani 1 1 d . . .
C13 C -0.0676(8) 1.0424(6) 0.6674(5) 0.065(3) Uani 1 1 d . . .
H13 H -0.1000 1.0842 0.6288 0.078 Uiso 1 1 calc R . .
C14 C -0.1151(7) 1.0240(6) 0.7402(4) 0.060(3) Uani 1 1 d . . .
H14 H -0.1785 1.0527 0.7496 0.072 Uiso 1 1 calc R . .
C15 C -0.0686(6) 0.9635(5) 0.7979(4) 0.0322(18) Uani 1 1 d . . .
C16 C 0.0245(7) 0.9224(5) 0.7807(4) 0.047(2) Uani 1 1 d . . .
H16 H 0.0587 0.8808 0.8186 0.057 Uiso 1 1 calc R . .
C17 C 0.0665(7) 0.9434(5) 0.7072(4) 0.048(2) Uani 1 1 d . . .
H17 H 0.1288 0.9144 0.6965 0.057 Uiso 1 1 calc R . .
C18 C -0.1211(6) 0.9410(4) 0.8769(4) 0.0286(16) Uani 1 1 d . . .
C19 C 0.4097(8) 1.0647(7) 1.3088(5) 0.076(3) Uani 1 1 d . . .
H19 H 0.3380 1.0601 1.3297 0.092 Uiso 1 1 calc R . .
C20 C 0.4228(7) 1.0548(7) 1.2363(5) 0.065(3) Uani 1 1 d . . .
H20 H 0.3610 1.0446 1.2087 0.078 Uiso 1 1 calc R . .
C21 C 0.5286(6) 1.0600(5) 1.2040(4) 0.0339(18) Uani 1 1 d . . .
C22 C 0.6158(6) 1.0764(5) 1.2478(4) 0.043(2) Uani 1 1 d . . .
H22 H 0.6885 1.0804 1.2285 0.051 Uiso 1 1 calc R . .
C23 C 0.5955(7) 1.0867(5) 1.3196(4) 0.045(2) Uani 1 1 d . . .
H23 H 0.6558 1.0986 1.3477 0.054 Uiso 1 1 calc R . .
C24 C 0.5475(6) 1.0429(4) 1.1265(4) 0.0283(16) Uani 1 1 d . . .
C25 C 0.7372(7) 1.2254(5) 0.7258(4) 0.050(2) Uani 1 1 d . . .
H25 H 0.8130 1.2364 0.7178 0.060 Uiso 1 1 calc R . .
C26 C 0.7031(6) 1.1907(5) 0.7999(4) 0.043(2) Uani 1 1 d . . .
H26 H 0.7551 1.1782 0.8403 0.052 Uiso 1 1 calc R . .
C27 C 0.5911(6) 1.1744(4) 0.8140(4) 0.0315(17) Uani 1 1 d . . .
C28 C 0.5188(7) 1.1971(6) 0.7524(4) 0.064(3) Uani 1 1 d . . .
H28 H 0.4419 1.1903 0.7596 0.077 Uiso 1 1 calc R . .
C29 C 0.5599(8) 1.2301(7) 0.6798(5) 0.086(4) Uani 1 1 d . . .
H29 H 0.5091 1.2433 0.6387 0.103 Uiso 1 1 calc R . .
C30 C 0.5502(6) 1.1285(4) 0.8924(4) 0.0294(17) Uani 1 1 d . . .
C31 C 0.0479(7) 0.5379(6) 0.3070(5) 0.064(3) Uani 1 1 d . . .
H31 H 0.1102 0.5608 0.3239 0.077 Uiso 1 1 calc R . .
C32 C 0.0140(7) 0.5682(5) 0.2304(4) 0.053(3) Uani 1 1 d . . .
H32 H 0.0516 0.6108 0.1979 0.064 Uiso 1 1 calc R . .
C33 C -0.0749(6) 0.5345(5) 0.2043(4) 0.0365(19) Uani 1 1 d . . .
C34 C -0.1285(9) 0.4744(6) 0.2554(5) 0.081(4) Uani 1 1 d . . .
H34 H -0.1906 0.4505 0.2397 0.097 Uiso 1 1 calc R . .
C35 C -0.0900(9) 0.4489(7) 0.3315(5) 0.091(4) Uani 1 1 d . . .
H35 H -0.1286 0.4083 0.3659 0.110 Uiso 1 1 calc R . .
C36 C -0.1183(7) 0.5638(5) 0.1221(4) 0.0355(18) Uani 1 1 d . . .
C37 C 0.5690(11) 0.4542(10) 0.6712(7) 0.058(4) Uani 0.6772(18) 1 d P A 1
H37 H 0.6259 0.4575 0.6353 0.070 Uiso 0.6772(18) 1 calc PR A 1
C38 C 0.5982(10) 0.4455(8) 0.7464(6) 0.038(3) Uani 0.6772(18) 1 d P A 1
H38 H 0.6734 0.4429 0.7612 0.046 Uiso 0.6772(18) 1 calc PR A 1
C39 C 0.5158(10) 0.4405(10) 0.7996(7) 0.031(3) Uani 0.6772(18) 1 d P A 1
C40 C 0.4075(11) 0.4349(12) 0.7780(7) 0.058(4) Uani 0.6772(18) 1 d P A 1
H40 H 0.3504 0.4247 0.8142 0.069 Uiso 0.6772(18) 1 calc PR A 1
C41 C 0.3849(12) 0.4447(11) 0.7006(7) 0.075(5) Uani 0.6772(18) 1 d P A 1
H41 H 0.3107 0.4417 0.6852 0.090 Uiso 0.6772(18) 1 calc PR A 1
C42 C 0.5478(7) 0.4467(4) 0.8814(4) 0.0306(17) Uani 1 1 d . . .
C43 C 0.7971(9) 0.7193(6) 0.3594(5) 0.0746(17) Uani 1 1 d . . .
H43 H 0.8048 0.6666 0.3910 0.090 Uiso 1 1 calc R . .
C44 C 0.8234(9) 0.7316(6) 0.2823(5) 0.0746(17) Uani 1 1 d . . .
H44 H 0.8502 0.6885 0.2639 0.090 Uiso 1 1 calc R . .
C45 C 0.8099(7) 0.8068(5) 0.2337(4) 0.040(2) Uani 1 1 d . . .
C46 C 0.7748(7) 0.8679(5) 0.2648(4) 0.049(2) Uani 1 1 d . . .
H46 H 0.7661 0.9209 0.2343 0.059 Uiso 1 1 calc R . .
C47 C 0.7524(8) 0.8489(6) 0.3432(5) 0.060(3) Uani 1 1 d . . .
H47 H 0.7283 0.8914 0.3634 0.072 Uiso 1 1 calc R . .
C48 C 0.8304(6) 0.8196(5) 0.1484(4) 0.0366(19) Uani 1 1 d . . .
C49 C 0.7425(8) 0.6517(6) 0.6551(5) 0.057(3) Uani 1 1 d . . .
H49 H 0.7103 0.6113 0.6362 0.068 Uiso 1 1 calc R . .
C50 C 0.7646(7) 0.6355(5) 0.7331(4) 0.049(2) Uani 1 1 d . . .
H50 H 0.7474 0.5853 0.7658 0.058 Uiso 1 1 calc R . .
C51 C 0.8124(6) 0.6944(5) 0.7620(4) 0.0327(18) Uani 1 1 d . . .
C52 C 0.8365(8) 0.7662(5) 0.7108(4) 0.059(3) Uani 1 1 d . . .
H52 H 0.8688 0.8075 0.7283 0.070 Uiso 1 1 calc R . .
C53 C 0.8131(8) 0.7781(6) 0.6329(5) 0.065(3) Uani 1 1 d . . .
H53 H 0.8322 0.8270 0.5988 0.078 Uiso 1 1 calc R . .
C54 C 0.8319(6) 0.6806(5) 0.8477(4) 0.0332(18) Uani 1 1 d . . .
C55 C 0.6578(6) 0.7557(5) 0.9894(4) 0.0320(17) Uani 1 1 d . . .
C56 C 0.5349(6) 0.7601(5) 0.9787(6) 0.064(3) Uani 1 1 d . . .
H56A H 0.5064 0.8114 0.9846 0.096 Uiso 1 1 calc R . .
H56B H 0.5016 0.7166 1.0165 0.096 Uiso 1 1 calc R . .
H56C H 0.5165 0.7553 0.9279 0.096 Uiso 1 1 calc R . .
C57 C 1.1443(6) 0.7485(5) 1.0006(6) 0.047(2) Uani 1 1 d . . .
C58 C 1.2687(7) 0.7450(7) 1.0038(8) 0.106(5) Uani 1 1 d . . .
H58A H 1.2940 0.6903 1.0277 0.159 Uiso 1 1 calc R . .
H58B H 1.2950 0.7807 1.0333 0.159 Uiso 1 1 calc R . .
H58C H 1.2976 0.7617 0.9524 0.159 Uiso 1 1 calc R . .
C37B C 0.6595(12) 0.4268(13) 0.6873(9) 0.058(4) Uani 0.3228(18) 1 d PG A 2
H37B H 0.7282 0.4235 0.6637 0.070 Uiso 0.3228(18) 1 calc PR A 2
C38B C 0.6562(14) 0.4289(15) 0.7642(9) 0.038(3) Uani 0.3228(18) 1 d PG A 2
H38B H 0.7227 0.4270 0.7920 0.046 Uiso 0.3228(18) 1 calc PR A 2
C39B C 0.5536(17) 0.434(2) 0.7994(8) 0.031(3) Uani 0.3228(18) 1 d PG A 2
C40B C 0.4542(13) 0.437(2) 0.7578(11) 0.058(4) Uani 0.3228(18) 1 d PG A 2
H40B H 0.3855 0.4401 0.7814 0.069 Uiso 0.3228(18) 1 calc PR A 2
C41B C 0.4574(12) 0.4347(18) 0.6809(11) 0.075(5) Uani 0.3228(18) 1 d PG A 2
H41B H 0.3909 0.4366 0.6530 0.090 Uiso 0.3228(18) 1 calc PR A 2
N12B N 0.5601(15) 0.4297(14) 0.6456(8) 0.053(3) Uani 0.3228(18) 1 d PG A 2
Cu1 Cu 0.78452(9) 1.22429(7) 0.43891(6) 0.0564(3) Uani 1 1 d . . .
Cu2 Cu 0.08014(9) 1.02541(7) 0.53806(6) 0.0529(3) Uani 1 1 d . . .
Cu3 Cu 0.46957(9) 1.08415(8) 0.46566(6) 0.0558(3) Uani 1 1 d . . .
Cu4 Cu 0.73033(9) 1.25951(7) 0.55842(6) 0.0541(3) Uani 1 1 d . . .
Cu5 Cu 0.05321(9) 0.43114(7) 0.47199(6) 0.0506(3) Uani 1 1 d U . .
Cu6 Cu 0.41138(13) 0.53286(13) 0.53425(10) 0.0607(5) Uani 0.6772(18) 1 d P . 1
Cu7 Cu 0.71192(10) 0.73979(8) 0.49740(6) 0.0653(4) Uani 1 1 d . . .
Cu6B Cu 0.5909(3) 0.4338(3) 0.5236(2) 0.0607(5) Uani 0.3228(18) 1 d P . 2
N1 N -0.0889(7) 1.1537(5) 0.4524(4) 0.062(2) Uani 1 1 d . . .
N2 N 0.2368(7) 1.0331(5) 0.5212(4) 0.058(2) Uani 1 1 d . . .
N3 N 0.5809(6) 1.1438(5) 0.4990(4) 0.055(2) Uani 1 1 d . . .
N4 N -0.0580(6) 0.3532(5) 0.5130(4) 0.057(2) Uani 1 1 d . A .
N5 N 0.1910(7) 0.4717(5) 0.4946(4) 0.066(2) Uani 1 1 d U A .
N6 N 0.5149(7) 0.6293(6) 0.5071(4) 0.067(2) Uani 1 1 d . . .
N7 N 0.7128(6) 1.2757(4) 0.3371(3) 0.0470(18) Uani 1 1 d . . .
N8 N 0.0226(6) 1.0029(4) 0.6505(4) 0.0490(19) Uani 1 1 d . . .
N9 N 0.4945(6) 1.0807(5) 1.3517(4) 0.0515(19) Uani 1 1 d . . .
N10 N 0.6681(6) 1.2442(5) 0.6648(4) 0.054(2) Uani 1 1 d . . .
N11 N -0.0016(6) 0.4795(4) 0.3568(4) 0.0487(19) Uani 1 1 d . A .
N12 N 0.4636(9) 0.4581(8) 0.6469(6) 0.053(3) Uani 0.6772(18) 1 d P A 1
N13 N 0.7618(8) 0.7770(5) 0.3912(4) 0.0746(17) Uani 1 1 d . . .
N14 N 0.7649(6) 0.7225(5) 0.6052(4) 0.051(2) Uani 1 1 d . . .
Nd1 Nd 0.68240(3) 0.96150(2) 1.00640(2) 0.02340(10) Uani 1 1 d . . .
Nd2 Nd 0.68077(3) 0.54420(2) 0.98929(2) 0.02683(10) Uani 1 1 d . . .
Nd3 Nd 0.90591(3) 0.75066(2) 0.99886(2) 0.02530(10) Uani 1 1 d . . .
O1 O 0.6318(4) 1.4115(3) 0.0636(3) 0.0404(13) Uani 1 1 d . . .
O2 O 0.4591(4) 1.3805(3) 0.1070(3) 0.0372(13) Uani 1 1 d . . .
O3 O -0.2116(4) 0.9742(3) 0.8856(3) 0.0375(13) Uani 1 1 d . . .
O4 O -0.0673(4) 0.8885(3) 0.9294(3) 0.0362(12) Uani 1 1 d . . .
O5 O 0.4652(4) 1.0438(3) 1.0834(3) 0.0367(13) Uani 1 1 d . . .
O6 O 0.6473(4) 1.0281(3) 1.1111(3) 0.0380(13) Uani 1 1 d . . .
O7 O 0.6273(4) 1.0979(3) 0.9407(3) 0.0321(12) Uani 1 1 d . . .
O8 O 0.4476(4) 1.1249(3) 0.9030(3) 0.0334(12) Uani 1 1 d . . .
O9 O -0.0583(4) 0.6139(3) 0.0742(3) 0.0384(13) Uani 1 1 d . . .
O10 O -0.2101(4) 0.5381(3) 0.1074(3) 0.0431(14) Uani 1 1 d . . .
O11 O 0.6436(4) 0.4658(3) 0.8960(3) 0.0402(13) Uani 1 1 d . A .
O12 O 0.4657(4) 0.4374(3) 0.9252(3) 0.0422(14) Uani 1 1 d . . .
O13 O 0.8634(5) 0.7592(4) 0.1266(3) 0.0560(17) Uani 1 1 d . . .
O14 O 0.8133(4) 0.8895(3) 0.1046(3) 0.0388(13) Uani 1 1 d . . .
O15 O 0.8098(4) 0.6126(3) 0.8912(3) 0.0395(13) Uani 1 1 d . A .
O16 O 0.8702(5) 0.7392(3) 0.8702(3) 0.0470(15) Uani 1 1 d . A .
O17 O 0.7112(4) 0.6877(3) 1.0003(3) 0.0353(12) Uani 1 1 d . A .
O18 O 0.7121(4) 0.8195(3) 0.9881(3) 0.0309(11) Uani 1 1 d . A .
O19 O 1.0936(4) 0.7127(3) 0.9586(3) 0.0405(13) Uani 1 1 d . A .
O20 O 1.0923(4) 0.7868(3) 1.0421(3) 0.0473(15) Uani 1 1 d . A .
O21W O 0.8546(4) 1.0447(3) 1.0089(3) 0.0474(15) Uani 1 1 d . . .
H21A H 0.9009 1.0460 1.0424 0.057 Uiso 1 1 d R . .
H21B H 0.8590 1.0871 0.9747 0.057 Uiso 1 1 d R . .
O22W O 0.8554(4) 0.4570(3) 0.9919(3) 0.0470(14) Uani 1 1 d . A .
H22A H 0.8950 0.4554 0.9550 0.056 Uiso 1 1 d R . .
H22B H 0.8618 0.4128 1.0237 0.056 Uiso 1 1 d R . .

loop_
_atom_site_aniso_label
_atom_site_aniso_U_11
_atom_site_aniso_U_22
_atom_site_aniso_U_33
_atom_site_aniso_U_23
_atom_site_aniso_U_13
_atom_site_aniso_U_12
C1 0.055(6) 0.049(6) 0.035(5) 0.001(4) 0.016(4) 0.009(5)
C2 0.051(6) 0.063(6) 0.031(5) -0.020(4) 0.007(4) -0.020(5)
C3 0.043(5) 0.059(6) 0.032(5) -0.006(4) 0.010(4) -0.005(4)
C4 0.056(6) 0.050(6) 0.045(5) -0.010(4) 0.014(4) -0.018(5)
C5 0.048(5) 0.054(6) 0.050(5) -0.014(4) -0.009(4) 0.004(4)
C6 0.054(5) 0.107(7) 0.039(3) -0.019(4) -0.005(3) 0.006(4)
C7 0.036(5) 0.059(6) 0.033(5) -0.002(4) -0.002(4) 0.003(4)
C8 0.040(5) 0.054(6) 0.028(4) 0.000(4) 0.003(4) 0.002(4)
C9 0.048(5) 0.030(4) 0.021(4) -0.001(3) -0.003(3) -0.001(4)
C10 0.052(6) 0.073(7) 0.031(5) 0.004(4) -0.001(4) 0.015(5)
C11 0.060(6) 0.084(7) 0.021(4) 0.001(4) 0.002(4) 0.030(5)
C12 0.046(5) 0.024(4) 0.026(4) -0.003(3) -0.002(4) 0.000(4)
C13 0.084(7) 0.071(7) 0.026(5) 0.011(4) 0.023(5) 0.033(6)
C14 0.069(6) 0.072(7) 0.028(5) 0.006(4) 0.018(4) 0.037(5)
C15 0.036(4) 0.040(5) 0.022(4) -0.008(3) 0.009(3) -0.005(4)
C16 0.046(5) 0.064(6) 0.027(4) -0.004(4) 0.002(4) 0.010(4)
C17 0.041(5) 0.068(6) 0.032(5) -0.010(4) 0.014(4) 0.005(4)
C18 0.034(4) 0.028(4) 0.026(4) -0.012(3) 0.006(3) -0.008(3)
C19 0.043(6) 0.153(11) 0.052(6) -0.060(7) 0.008(5) -0.016(6)
C20 0.031(5) 0.128(10) 0.052(6) -0.054(6) 0.008(4) -0.021(5)
C21 0.042(5) 0.043(5) 0.022(4) -0.018(3) -0.004(3) -0.002(4)
C22 0.035(5) 0.065(6) 0.033(5) -0.022(4) 0.006(4) -0.003(4)
C23 0.045(5) 0.073(6) 0.025(4) -0.025(4) 0.001(4) -0.006(4)
C24 0.040(5) 0.023(4) 0.023(4) -0.008(3) 0.004(3) -0.001(3)
C25 0.041(5) 0.070(7) 0.035(5) -0.004(4) 0.009(4) -0.022(5)
C26 0.039(5) 0.062(6) 0.023(4) -0.001(4) 0.001(3) -0.004(4)
C27 0.037(4) 0.036(5) 0.018(4) -0.002(3) 0.000(3) -0.003(3)
C28 0.038(5) 0.111(9) 0.025(5) 0.016(5) 0.002(4) -0.010(5)
C29 0.054(6) 0.155(12) 0.026(5) 0.017(6) -0.006(4) -0.024(7)
C30 0.042(5) 0.023(4) 0.022(4) -0.004(3) 0.004(3) 0.000(3)
C31 0.056(6) 0.084(8) 0.040(5) 0.008(5) -0.017(4) -0.034(5)
C32 0.059(6) 0.059(6) 0.032(5) 0.009(4) -0.006(4) -0.029(5)
C33 0.044(5) 0.040(5) 0.024(4) -0.005(3) -0.009(3) -0.004(4)
C34 0.102(8) 0.078(8) 0.043(6) 0.023(5) -0.035(6) -0.051(7)
C35 0.106(9) 0.110(10) 0.035(6) 0.026(6) -0.029(6) -0.063(8)
C36 0.049(5) 0.028(4) 0.030(4) -0.009(3) -0.007(4) 0.002(4)
C37 0.056(8) 0.091(11) 0.028(7) -0.018(7) 0.002(6) -0.002(8)
C38 0.043(8) 0.049(8) 0.024(6) -0.013(5) -0.004(6) -0.006(7)
C39 0.036(9) 0.036(6) 0.020(4) -0.005(4) -0.001(5) -0.008(7)
C40 0.048(10) 0.117(10) 0.012(7) -0.021(7) 0.006(5) -0.030(9)
C41 0.048(9) 0.143(14) 0.036(8) -0.021(8) 0.000(7) -0.044(11)
C42 0.045(5) 0.025(4) 0.023(4) -0.009(3) 0.001(4) 0.001(3)
C43 0.134(5) 0.061(4) 0.024(3) -0.003(2) 0.014(3) 0.013(3)
C44 0.134(5) 0.061(4) 0.024(3) -0.003(2) 0.014(3) 0.013(3)
C45 0.055(5) 0.052(5) 0.011(4) -0.003(3) -0.002(3) 0.010(4)
C46 0.076(6) 0.047(6) 0.026(4) -0.010(4) 0.018(4) -0.011(5)
C47 0.087(7) 0.069(7) 0.034(5) -0.032(5) 0.013(5) -0.014(6)
C48 0.036(4) 0.057(6) 0.016(4) -0.009(4) 0.000(3) 0.014(4)
C49 0.083(7) 0.061(7) 0.034(5) -0.025(5) -0.002(5) -0.016(5)
C50 0.074(6) 0.044(5) 0.023(4) 0.002(4) -0.001(4) -0.016(5)
C51 0.041(4) 0.042(5) 0.016(4) -0.009(3) 0.005(3) -0.012(4)
C52 0.098(7) 0.051(6) 0.022(4) 0.003(4) -0.011(4) -0.034(5)
C53 0.093(8) 0.068(7) 0.025(5) 0.009(4) -0.008(5) -0.040(6)
C54 0.032(4) 0.041(5) 0.025(4) -0.006(4) 0.001(3) 0.002(4)
C55 0.034(4) 0.030(5) 0.032(4) -0.008(3) -0.001(3) -0.004(4)
C56 0.028(5) 0.046(6) 0.124(9) -0.034(6) -0.007(5) -0.004(4)
C57 0.029(5) 0.035(5) 0.077(7) -0.015(5) -0.001(4) 0.001(4)
C58 0.033(6) 0.120(10) 0.210(14) -0.126(10) -0.011(7) 0.009(6)
C37B 0.056(8) 0.091(11) 0.028(7) -0.018(7) 0.002(6) -0.002(8)
C38B 0.043(8) 0.049(8) 0.024(6) -0.013(5) -0.004(6) -0.006(7)
C39B 0.036(9) 0.036(6) 0.020(4) -0.005(4) -0.001(5) -0.008(7)
C40B 0.048(10) 0.117(10) 0.012(7) -0.021(7) 0.006(5) -0.030(9)
C41B 0.048(9) 0.143(14) 0.036(8) -0.021(8) 0.000(7) -0.044(11)
N12B 0.054(6) 0.085(9) 0.025(5) -0.024(5) 0.015(5) -0.026(6)
Cu1 0.0538(7) 0.0750(8) 0.0292(6) 0.0058(5) -0.0039(5) 0.0094(6)
Cu2 0.0575(7) 0.0650(8) 0.0317(6) -0.0043(5) 0.0146(5) -0.0004(6)
Cu3 0.0595(7) 0.0772(9) 0.0373(6) -0.0251(6) 0.0110(5) -0.0222(6)
Cu4 0.0665(7) 0.0670(8) 0.0275(5) -0.0075(5) 0.0099(5) -0.0277(6)
Cu5 0.0516(7) 0.0600(7) 0.0348(6) -0.0014(5) -0.0069(5) -0.0157(6)
Cu6 0.0471(8) 0.1052(14) 0.0366(9) -0.0289(9) 0.0037(8) -0.0229(9)
Cu7 0.0812(9) 0.0959(10) 0.0176(5) -0.0106(6) 0.0066(5) -0.0233(7)
Cu6B 0.0471(8) 0.1052(14) 0.0366(9) -0.0289(9) 0.0037(8) -0.0229(9)
N1 0.069(6) 0.071(6) 0.047(5) -0.014(4) -0.002(4) -0.005(5)
N2 0.071(6) 0.054(5) 0.049(5) -0.012(4) 0.006(4) -0.005(4)
N3 0.054(5) 0.073(6) 0.040(4) -0.018(4) 0.004(4) -0.016(4)
N4 0.062(5) 0.062(5) 0.044(5) -0.007(4) 0.000(4) -0.016(4)
N5 0.071(5) 0.068(6) 0.055(5) -0.010(4) -0.012(4) -0.007(4)
N6 0.054(5) 0.107(7) 0.039(3) -0.019(4) -0.005(3) 0.006(4)
N7 0.056(5) 0.057(5) 0.023(4) -0.002(3) -0.006(3) 0.012(4)
N8 0.052(4) 0.061(5) 0.029(4) -0.001(3) 0.016(3) 0.001(4)
N9 0.051(5) 0.080(6) 0.030(4) -0.025(4) 0.007(3) -0.008(4)
N10 0.055(5) 0.076(6) 0.025(4) 0.000(4) 0.004(3) -0.026(4)
N11 0.050(4) 0.064(5) 0.026(4) 0.000(3) -0.013(3) -0.019(4)
N12 0.054(6) 0.085(9) 0.025(5) -0.024(5) 0.015(5) -0.026(6)
N13 0.134(5) 0.061(4) 0.024(3) -0.003(2) 0.014(3) 0.013(3)
N14 0.061(5) 0.070(5) 0.022(4) -0.009(4) 0.007(3) -0.023(4)
Nd1 0.0282(2) 0.0269(2) 0.01419(18) -0.00362(15) 0.00212(15) -0.00120(16)
Nd2 0.0340(2) 0.0283(2) 0.01613(19) -0.00190(16) -0.00150(16) -0.00218(17)
Nd3 0.0265(2) 0.0302(2) 0.01838(19) -0.00482(16) 0.00067(15) -0.00067(17)
O1 0.056(4) 0.036(3) 0.025(3) -0.001(2) 0.000(3) -0.007(3)
O2 0.044(3) 0.035(3) 0.029(3) -0.001(2) -0.010(2) 0.005(3)
O3 0.040(3) 0.045(3) 0.024(3) -0.005(2) 0.013(2) 0.003(3)
O4 0.048(3) 0.034(3) 0.024(3) -0.001(2) 0.003(2) -0.006(3)
O5 0.045(3) 0.046(3) 0.019(3) -0.008(2) -0.011(2) 0.001(3)
O6 0.039(3) 0.057(4) 0.023(3) -0.018(2) 0.003(2) 0.002(3)
O7 0.046(3) 0.026(3) 0.022(3) -0.002(2) 0.004(2) -0.003(2)
O8 0.034(3) 0.032(3) 0.028(3) 0.004(2) 0.005(2) -0.005(2)
O9 0.048(3) 0.031(3) 0.029(3) 0.005(2) -0.001(2) 0.006(3)
O10 0.049(3) 0.051(4) 0.028(3) -0.007(3) -0.012(3) -0.003(3)
O11 0.045(3) 0.050(4) 0.029(3) -0.015(3) 0.002(2) -0.009(3)
O12 0.044(3) 0.055(4) 0.028(3) -0.011(3) 0.009(2) 0.001(3)
O13 0.079(4) 0.069(4) 0.018(3) -0.010(3) 0.002(3) 0.035(3)
O14 0.037(3) 0.055(4) 0.019(3) 0.001(2) -0.003(2) -0.002(3)
O15 0.049(3) 0.041(3) 0.024(3) 0.000(2) 0.008(2) -0.001(3)
O16 0.064(4) 0.059(4) 0.019(3) -0.009(3) 0.004(2) -0.026(3)
O17 0.041(3) 0.027(3) 0.039(3) -0.008(2) -0.002(2) 0.000(2)
O18 0.030(3) 0.028(3) 0.037(3) -0.012(2) 0.000(2) 0.000(2)
O19 0.027(3) 0.051(4) 0.053(4) -0.029(3) 0.009(2) -0.007(3)
O20 0.038(3) 0.057(4) 0.056(4) -0.031(3) -0.008(3) -0.002(3)
O21W 0.040(3) 0.048(4) 0.051(4) -0.006(3) -0.008(3) -0.017(3)
O22W 0.048(3) 0.038(3) 0.050(3) -0.003(3) 0.012(3) 0.016(3)

loop_
_atom_type_symbol
_atom_type_description
_atom_type_scat_dispersion_real
_atom_type_scat_dispersion_imag
_atom_type_scat_source
C C 0.0033 0.0016 'International Tables Vol C Tables 4.2.6.8 and 6.1.1.4'
H H 0.0000 0.0000 'International Tables Vol C Tables 4.2.6.8 and 6.1.1.4'
N N 0.0061 0.0033 'International Tables Vol C Tables 4.2.6.8 and 6.1.1.4'
O O 0.0106 0.0060 'International Tables Vol C Tables 4.2.6.8 and 6.1.1.4'
Cu Cu 0.3201 1.2651 'International Tables Vol C Tables 4.2.6.8 and 6.1.1.4'
Nd Nd -0.1943 3.0179 'International Tables Vol C Tables 4.2.6.8 and 6.1.1.4'

loop_
_geom_angle_atom_site_label_1
_geom_angle_atom_site_label_2
_geom_angle_atom_site_label_3
_geom_angle
_geom_angle_site_symmetry_1
_geom_angle_site_symmetry_3
N1 C1 Cu2 165.7(8) . .
N1 C1 Cu2 114.8(8) . 2_576
Cu2 C1 Cu2 75.7(3) . 2_576
N2 C2 Cu3 173.5(9) . .
N3 C3 Cu4 168.1(8) . .
N3 C3 Cu1 118.4(7) . .
Cu4 C3 Cu1 73.6(3) . .
N4 C4 Cu4 176.6(9) . 1_445
N5 C5 Cu6 175.1(8) . .
N5 C5 Cu6B 152.5(8) . 2_666
Cu6 C5 Cu6B 31.50(18) . 2_666
N6 C6 Cu7 167.5(11) . .
N7 C7 C8 123.7(8) . .
N7 C7 H7 118.2 . .
C8 C7 H7 118.2 . .
C7 C8 C9 118.8(7) . .
C7 C8 H8 120.6 . .
C9 C8 H8 120.6 . .
C10 C9 C8 118.5(7) . .
C10 C9 C12 120.3(7) . .
C8 C9 C12 120.9(7) . .
C9 C10 C11 118.4(8) . .
C9 C10 H10 120.8 . .
C11 C10 H10 120.8 . .
N7 C11 C10 124.3(8) . .
N7 C11 H11 117.8 . .
C10 C11 H11 117.8 . .
O2 C12 O1 127.0(7) . .
O2 C12 C9 118.5(7) . .
O1 C12 C9 114.6(7) . .
N8 C13 C14 122.9(8) . .
N8 C13 H13 118.6 . .
C14 C13 H13 118.6 . .
C15 C14 C13 119.6(8) . .
C15 C14 H14 120.2 . .
C13 C14 H14 120.2 . .
C14 C15 C16 117.7(7) . .
C14 C15 C18 120.4(7) . .
C16 C15 C18 121.8(7) . .
C17 C16 C15 119.5(7) . .
C17 C16 H16 120.3 . .
C15 C16 H16 120.3 . .
N8 C17 C16 123.5(8) . .
N8 C17 H17 118.3 . .
C16 C17 H17 118.3 . .
O3 C18 O4 125.4(6) . .
O3 C18 C15 118.2(6) . .
O4 C18 C15 116.5(6) . .
N9 C19 C20 123.6(8) . .
N9 C19 H19 118.2 . .
C20 C19 H19 118.2 . .
C19 C20 C21 119.7(8) . .
C19 C20 H20 120.1 . .
C21 C20 H20 120.1 . .
C22 C21 C20 116.9(7) . .
C22 C21 C24 121.9(7) . .
C20 C21 C24 121.0(7) . .
C23 C22 C21 119.8(7) . .
C23 C22 H22 120.1 . .
C21 C22 H22 120.1 . .
N9 C23 C22 123.7(7) . .
N9 C23 H23 118.1 . .
C22 C23 H23 118.1 . .
O5 C24 O6 125.1(7) . .
O5 C24 C21 118.8(7) . .
O6 C24 C21 116.1(6) . .
N10 C25 C26 123.8(7) . .
N10 C25 H25 118.1 . .
C26 C25 H25 118.1 . .
C25 C26 C27 119.6(7) . .
C25 C26 H26 120.2 . .
C27 C26 H26 120.2 . .
C28 C27 C26 117.0(7) . .
C28 C27 C30 120.8(7) . .
C26 C27 C30 122.0(6) . .
C27 C28 C29 119.8(8) . .
C27 C28 H28 120.1 . .
C29 C28 H28 120.1 . .
N10 C29 C28 124.0(8) . .
N10 C29 H29 118.0 . .
C28 C29 H29 118.0 . .
O8 C30 O7 127.3(6) . .
O8 C30 C27 118.1(6) . .
O7 C30 C27 114.7(6) . .
N11 C31 C32 124.5(8) . .
N11 C31 H31 117.7 . .
C32 C31 H31 117.7 . .
C33 C32 C31 118.7(7) . .
C33 C32 H32 120.7 . .
C31 C32 H32 120.7 . .
C32 C33 C34 117.7(7) . .
C32 C33 C36 122.4(7) . .
C34 C33 C36 119.8(7) . .
C33 C34 C35 119.7(8) . .
C33 C34 H34 120.1 . .
C35 C34 H34 120.1 . .
N11 C35 C34 123.0(8) . .
N11 C35 H35 118.5 . .
C34 C35 H35 118.5 . .
O10 C36 O9 125.6(7) . .
O10 C36 C33 117.1(7) . .
O9 C36 C33 117.3(7) . .
N12 C37 C38 123.1(13) . .
N12 C37 H37 118.4 . .
C38 C37 H37 118.4 . .
C39 C38 C37 119.1(12) . .
C39 C38 H38 120.5 . .
C37 C38 H38 120.5 . .
C40 C39 C38 119.0(11) . .
C40 C39 C42 122.1(10) . .
C38 C39 C42 118.8(10) . .
C39 C40 C41 117.9(11) . .
C39 C40 H40 121.1 . .
C41 C40 H40 121.1 . .
N12 C41 C40 123.3(12) . .
N12 C41 H41 118.3 . .
C40 C41 H41 118.3 . .
O11 C42 O12 126.6(7) . .
O11 C42 C39B 105.6(10) . .
O12 C42 C39B 127.7(10) . .
O11 C42 C39 120.9(7) . .
O12 C42 C39 112.2(7) . .
C39B C42 C39 17.2(10) . .
N13 C43 C44 124.5(9) . .
N13 C43 H43 117.8 . .
C44 C43 H43 117.8 . .
C45 C44 C43 119.8(9) . .
C45 C44 H44 120.1 . .
C43 C44 H44 120.1 . .
C44 C45 C46 117.2(7) . .
C44 C45 C48 120.1(8) . .
C46 C45 C48 122.7(7) . .
C45 C46 C47 118.2(8) . .
C45 C46 H46 120.9 . .
C47 C46 H46 120.9 . .
N13 C47 C46 126.0(9) . .
N13 C47 H47 117.0 . .
C46 C47 H47 117.0 . .
O13 C48 O14 124.7(7) . .
O13 C48 C45 117.0(7) . .
O14 C48 C45 118.4(7) . .
N14 C49 C50 123.3(8) . .
N14 C49 H49 118.4 . .
C50 C49 H49 118.4 . .
C51 C50 C49 119.2(8) . .
C51 C50 H50 120.4 . .
C49 C50 H50 120.4 . .
C52 C51 C50 117.4(7) . .
C52 C51 C54 121.8(7) . .
C50 C51 C54 120.7(7) . .
C51 C52 C53 120.3(8) . .
C51 C52 H52 119.9 . .
C53 C52 H52 119.9 . .
N14 C53 C52 122.4(8) . .
N14 C53 H53 118.8 . .
C52 C53 H53 118.8 . .
O15 C54 O16 124.7(7) . .
O15 C54 C51 118.3(7) . .
O16 C54 C51 117.0(7) . .
O18 C55 O17 119.1(6) . .
O18 C55 C56 120.5(7) . .
O17 C55 C56 120.4(7) . .
C55 C56 H56A 109.5 . .
C55 C56 H56B 109.5 . .
H56A C56 H56B 109.5 . .
C55 C56 H56C 109.5 . .
H56A C56 H56C 109.5 . .
H56B C56 H56C 109.5 . .
O19 C57 O20 121.7(7) . .
O19 C57 C58 119.6(8) . .
O20 C57 C58 118.7(8) . .
C57 C58 H58A 109.5 . .
C57 C58 H58B 109.5 . .
H58A C58 H58B 109.5 . .
C57 C58 H58C 109.5 . .
H58A C58 H58C 109.5 . .
H58B C58 H58C 109.5 . .
C38B C37B N12B 120.0 . .
C38B C37B H37B 120.0 . .
N12B C37B H37B 120.0 . .
C37B C38B C39B 120.0 . .
C37B C38B H38B 120.0 . .
C39B C38B H38B 120.0 . .
C38B C39B C40B 120.0 . .
C38B C39B C42 120.9(13) . .
C40B C39B C42 118.7(13) . .
C41B C40B C39B 120.0 . .
C41B C40B H40B 120.0 . .
C39B C40B H40B 120.0 . .
C40B C41B N12B 120.0 . .
C40B C41B H41B 120.0 . .
N12B C41B H41B 120.0 . .
C41B N12B C37B 120.0 . .
C41B N12B Cu6B 127.8(9) . .
C37B N12B Cu6B 112.1(9) . .
N1 Cu1 N7 124.0(3) 1_655 .
N1 Cu1 C3 117.6(3) 1_655 .
N7 Cu1 C3 103.7(3) . .
N1 Cu1 Cu4 112.6(2) 1_655 .
N7 Cu1 Cu4 123.0(2) . .
C3 Cu1 Cu4 49.1(3) . .
N2 Cu2 C1 122.3(3) . .
N2 Cu2 N8 118.5(3) . .
C1 Cu2 N8 105.7(3) . .
N2 Cu2 C1 107.6(3) . 2_576
C1 Cu2 C1 104.3(3) . 2_576
N8 Cu2 C1 93.8(3) . 2_576
N2 Cu2 Cu2 131.1(2) . 2_576
C1 Cu2 Cu2 59.6(3) . 2_576
N8 Cu2 Cu2 104.7(2) . 2_576
C1 Cu2 Cu2 44.7(2) 2_576 2_576
C2 Cu3 N3 134.4(3) . .
C2 Cu3 N9 112.6(3) . 1_554
N3 Cu3 N9 111.3(3) . 1_554
C2 Cu3 Cu3 81.8(3) . 2_676
N3 Cu3 Cu3 105.1(2) . 2_676
N9 Cu3 Cu3 96.3(2) 1_554 2_676
C4 Cu4 C3 133.8(4) 1_665 .
C4 Cu4 N10 120.6(3) 1_665 .
C3 Cu4 N10 104.1(3) . .
C4 Cu4 Cu1 76.4(3) 1_665 .
C3 Cu4 Cu1 57.4(2) . .
N10 Cu4 Cu1 158.1(2) . .
N5 Cu5 N4 143.3(3) . .
N5 Cu5 N11 113.6(3) . .
N4 Cu5 N11 102.8(3) . .
N5 Cu5 Cu5 85.6(3) . 2_566
N4 Cu5 Cu5 96.1(2) . 2_566
N11 Cu5 Cu5 93.8(2) . 2_566
C5 Cu6 N6 141.7(4) . .
C5 Cu6 N12 109.4(4) . .
N6 Cu6 N12 107.2(4) . .
C5 Cu6 Cu6 111.1(3) . 2_666
N6 Cu6 Cu6 79.5(2) . 2_666
N12 Cu6 Cu6 90.2(3) . 2_666
C6 Cu7 N13 111.0(4) . .
C6 Cu7 N14 105.2(3) . .
N13 Cu7 N14 141.9(3) . .
N6 Cu6B C5 145.4(4) 2_666 2_666
N6 Cu6B N12B 107.8(6) 2_666 .
C5 Cu6B N12B 106.7(6) 2_666 .
N6 Cu6B Cu6B 83.2(3) 2_666 2_666
C5 Cu6B Cu6B 98.9(3) 2_666 2_666
N12B Cu6B Cu6B 89.3(6) . 2_666
C1 N1 Cu1 163.1(8) . 1_455
C2 N2 Cu2 169.6(7) . .
C3 N3 Cu3 172.9(8) . .
C4 N4 Cu5 169.1(8) . .
C5 N5 Cu5 178.4(8) . .
C6 N6 Cu6B 160.2(9) . 2_666
C6 N6 Cu6 168.7(8) . .
Cu6B N6 Cu6 30.81(18) 2_666 .
C11 N7 C7 116.3(7) . .
C11 N7 Cu1 123.4(5) . .
C7 N7 Cu1 120.2(6) . .
C17 N8 C13 116.8(7) . .
C17 N8 Cu2 121.9(6) . .
C13 N8 Cu2 120.9(5) . .
C23 N9 C19 116.2(7) . .
C23 N9 Cu3 122.6(5) . 1_556
C19 N9 Cu3 120.9(6) . 1_556
C29 N10 C25 115.7(7) . .
C29 N10 Cu4 122.0(6) . .
C25 N10 Cu4 119.8(6) . .
C31 N11 C35 116.3(7) . .
C31 N11 Cu5 124.4(5) . .
C35 N11 Cu5 119.3(6) . .
C37 N12 C41 116.8(12) . .
C37 N12 Cu6 122.0(9) . .
C41 N12 Cu6 115.6(10) . .
C47 N13 C43 114.3(8) . .
C47 N13 Cu7 129.6(7) . .
C43 N13 Cu7 115.5(6) . .
C53 N14 C49 117.4(7) . .
C53 N14 Cu7 124.6(6) . .
C49 N14 Cu7 117.8(6) . .
O7 Nd1 O5 71.72(17) . 2_677
O7 Nd1 O14 139.75(17) . 1_556
O5 Nd1 O14 148.53(18) 2_677 1_556
O7 Nd1 O6 75.84(16) . .
O5 Nd1 O6 119.83(17) 2_677 .
O14 Nd1 O6 78.04(17) 1_556 .
O7 Nd1 O8 119.98(16) . 2_677
O5 Nd1 O8 81.49(16) 2_677 2_677
O14 Nd1 O8 79.77(16) 1_556 2_677
O6 Nd1 O8 72.92(17) . 2_677
O7 Nd1 O3 81.07(16) . 1_655
O5 Nd1 O3 78.42(16) 2_677 1_655
O14 Nd1 O3 103.07(16) 1_556 1_655
O6 Nd1 O3 142.91(17) . 1_655
O8 Nd1 O3 144.15(17) 2_677 1_655
O7 Nd1 O21W 74.83(17) . .
O5 Nd1 O21W 137.19(17) 2_677 .
O14 Nd1 O21W 69.30(17) 1_556 .
O6 Nd1 O21W 75.52(17) . .
O8 Nd1 O21W 139.50(16) 2_677 .
O3 Nd1 O21W 70.61(17) 1_655 .
O7 Nd1 O18 143.21(15) . .
O5 Nd1 O18 78.33(16) 2_677 .
O14 Nd1 O18 72.48(16) 1_556 .
O6 Nd1 O18 139.33(16) . .
O8 Nd1 O18 74.76(16) 2_677 .
O3 Nd1 O18 72.29(16) 1_655 .
O21W Nd1 O18 117.45(16) . .
O1 Nd2 O12 73.15(18) 1_546 2_667
O1 Nd2 O15 141.73(18) 1_546 .
O12 Nd2 O15 145.07(18) 2_667 .
O1 Nd2 O11 74.11(17) 1_546 .
O12 Nd2 O11 119.03(18) 2_667 .
O15 Nd2 O11 82.57(17) . .
O1 Nd2 O10 80.62(17) 1_546 1_656
O12 Nd2 O10 79.26(17) 2_667 1_656
O15 Nd2 O10 101.03(17) . 1_656
O11 Nd2 O10 141.48(18) . 1_656
O1 Nd2 O2 117.11(17) 1_546 2_676
O12 Nd2 O2 80.63(17) 2_667 2_676
O15 Nd2 O2 81.71(17) . 2_676
O11 Nd2 O2 70.87(17) . 2_676
O10 Nd2 O2 147.61(18) 1_656 2_676
O1 Nd2 O22W 74.96(17) 1_546 .
O12 Nd2 O22W 138.84(17) 2_667 .
O15 Nd2 O22W 69.91(17) . .
O11 Nd2 O22W 75.17(17) . .
O10 Nd2 O22W 70.43(18) 1_656 .
O2 Nd2 O22W 137.99(17) 2_676 .
O1 Nd2 O17 142.15(16) 1_546 .
O12 Nd2 O17 77.37(17) 2_667 .
O15 Nd2 O17 70.04(17) . .
O11 Nd2 O17 142.54(16) . .
O10 Nd2 O17 70.93(17) 1_656 .
O2 Nd2 O17 80.07(16) 2_676 .
O22W Nd2 O17 116.07(17) . .
O4 Nd3 O13 103.87(19) 1_655 1_556
O4 Nd3 O9 161.86(17) 1_655 1_656
O13 Nd3 O9 77.51(18) 1_556 1_656
O4 Nd3 O16 80.73(17) 1_655 .
O13 Nd3 O16 157.5(2) 1_556 .
O9 Nd3 O16 105.05(18) 1_656 .
O4 Nd3 O19 90.05(17) 1_655 .
O13 Nd3 O19 123.92(18) 1_556 .
O9 Nd3 O19 74.80(17) 1_656 .
O16 Nd3 O19 77.54(18) . .
O4 Nd3 O20 74.48(18) 1_655 .
O13 Nd3 O20 79.2(2) 1_556 .
O9 Nd3 O20 88.20(18) 1_656 .
O16 Nd3 O20 122.90(18) . .
O19 Nd3 O20 52.40(17) . .
O4 Nd3 O18 74.43(16) 1_655 .
O13 Nd3 O18 74.90(17) 1_556 .
O9 Nd3 O18 122.69(16) 1_656 .
O16 Nd3 O18 85.49(18) . .
O19 Nd3 O18 158.70(16) . .
O20 Nd3 O18 132.83(17) . .
O4 Nd3 O17 119.99(16) 1_655 .
O13 Nd3 O17 85.60(19) 1_556 .
O9 Nd3 O17 78.09(16) 1_656 .
O16 Nd3 O17 73.38(16) . .
O19 Nd3 O17 132.99(17) . .
O20 Nd3 O17 161.43(17) . .
O18 Nd3 O17 50.78(15) . .
C12 O1 Nd2 138.5(5) . 1_564
C12 O2 Nd2 135.9(5) . 2_676
C18 O3 Nd1 128.1(4) . 1_455
C18 O4 Nd3 135.7(4) . 1_455
C24 O5 Nd1 174.5(5) . 2_677
C24 O6 Nd1 118.5(4) . .
C30 O7 Nd1 133.6(4) . .
C30 O8 Nd1 137.3(4) . 2_677
C36 O9 Nd3 132.2(5) . 1_454
C36 O10 Nd2 135.3(5) . 1_454
C42 O11 Nd2 122.8(5) . .
C42 O12 Nd2 164.6(5) . 2_667
C48 O13 Nd3 128.6(5) . 1_554
C48 O14 Nd1 139.8(5) . 1_554
C54 O15 Nd2 142.9(5) . .
C54 O16 Nd3 129.8(5) . .
C55 O17 Nd2 139.7(4) . .
C55 O17 Nd3 94.3(4) . .
Nd2 O17 Nd3 123.7(2) . .
C55 O18 Nd1 140.5(5) . .
C55 O18 Nd3 95.6(4) . .
Nd1 O18 Nd3 122.04(18) . .
C57 O19 Nd3 93.5(5) . .
C57 O20 Nd3 92.4(5) . .
Nd1 O21W H21A 133.5 . .
Nd1 O21W H21B 116.6 . .
H21A O21W H21B 107.7 . .
Nd2 O22W H22A 126.6 . .
Nd2 O22W H22B 120.0 . .
H22A O22W H22B 107.7 . .

loop_
_geom_bond_atom_site_label_1
_geom_bond_atom_site_label_2
_geom_bond_distance
_geom_bond_site_symmetry_2
C1 N1 1.150(10) .
C1 Cu2 1.909(9) .
C1 Cu2 2.340(9) 2_576
C2 N2 1.162(10) .
C2 Cu3 1.861(9) .
C3 N3 1.148(10) .
C3 Cu4 1.934(9) .
C3 Cu1 2.157(8) .
C4 N4 1.140(9) .
C4 Cu4 1.874(9) 1_445
C5 N5 1.160(10) .
C5 Cu6 1.836(9) .
C5 Cu6B 1.982(10) 2_666
C6 N6 1.123(12) .
C6 Cu7 1.911(11) .
C7 N7 1.334(9) .
C7 C8 1.368(10) .
C7 H7 0.9300 .
C8 C9 1.375(10) .
C8 H8 0.9300 .
C9 C10 1.365(10) .
C9 C12 1.528(9) .
C10 C11 1.375(10) .
C10 H10 0.9300 .
C11 N7 1.320(10) .
C11 H11 0.9300 .
C12 O2 1.233(8) .
C12 O1 1.258(8) .
C13 N8 1.332(10) .
C13 C14 1.388(10) .
C13 H13 0.9300 .
C14 C15 1.362(10) .
C14 H14 0.9300 .
C15 C16 1.375(10) .
C15 C18 1.511(9) .
C16 C17 1.373(10) .
C16 H16 0.9300 .
C17 N8 1.331(10) .
C17 H17 0.9300 .
C18 O3 1.235(8) .
C18 O4 1.277(8) .
C19 N9 1.341(10) .
C19 C20 1.363(11) .
C19 H19 0.9300 .
C20 C21 1.384(10) .
C20 H20 0.9300 .
C21 C22 1.376(10) .
C21 C24 1.509(9) .
C22 C23 1.368(10) .
C22 H22 0.9300 .
C23 N9 1.331(9) .
C23 H23 0.9300 .
C24 O5 1.243(8) .
C24 O6 1.257(8) .
C25 N10 1.333(9) .
C25 C26 1.374(10) .
C25 H25 0.9300 .
C26 C27 1.379(10) .
C26 H26 0.9300 .
C27 C28 1.367(10) .
C27 C30 1.511(9) .
C28 C29 1.375(11) .
C28 H28 0.9300 .
C29 N10 1.332(10) .
C29 H29 0.9300 .
C30 O8 1.237(8) .
C30 O7 1.266(8) .
C31 N11 1.306(10) .
C31 C32 1.391(10) .
C31 H31 0.9300 .
C32 C33 1.353(10) .
C32 H32 0.9300 .
C33 C34 1.358(11) .
C33 C36 1.514(9) .
C34 C35 1.392(11) .
C34 H34 0.9300 .
C35 N11 1.315(10) .
C35 H35 0.9300 .
C36 O10 1.239(8) .
C36 O9 1.276(8) .
C37 N12 1.322(15) .
C37 C38 1.360(15) .
C37 H37 0.9300 .
C38 C39 1.361(15) .
C38 H38 0.9300 .
C39 C40 1.358(16) .
C39 C42 1.544(13) .
C40 C41 1.379(16) .
C40 H40 0.9300 .
C41 N12 1.328(15) .
C41 H41 0.9300 .
C42 O11 1.238(8) .
C42 O12 1.245(8) .
C42 C39B 1.542(15) .
C43 N13 1.319(12) .
C43 C44 1.381(11) .
C43 H43 0.9300 .
C44 C45 1.355(11) .
C44 H44 0.9300 .
C45 C46 1.360(11) .
C45 C48 1.509(9) .
C46 C47 1.389(10) .
C46 H46 0.9300 .
C47 N13 1.302(11) .
C47 H47 0.9300 .
C48 O13 1.248(9) .
C48 O14 1.255(9) .
C49 N14 1.334(10) .
C49 C50 1.377(10) .
C49 H49 0.9300 .
C50 C51 1.374(10) .
C50 H50 0.9300 .
C51 C52 1.362(10) .
C51 C54 1.511(9) .
C52 C53 1.386(10) .
C52 H52 0.9300 .
C53 N14 1.317(10) .
C53 H53 0.9300 .
C54 O15 1.252(8) .
C54 O16 1.261(9) .
C55 O18 1.270(8) .
C55 O17 1.277(8) .
C55 C56 1.474(10) .
C56 H56A 0.9600 .
C56 H56B 0.9600 .
C56 H56C 0.9600 .
C57 O19 1.246(9) .
C57 O20 1.263(10) .
C57 C58 1.482(11) .
C58 H58A 0.9600 .
C58 H58B 0.9600 .
C58 H58C 0.9600 .
C37B C38B 1.3900 .
C37B N12B 1.3900 .
C37B H37B 0.9300 .
C38B C39B 1.3900 .
C38B H38B 0.9300 .
C39B C40B 1.3900 .
C40B C41B 1.3900 .
C40B H40B 0.9300 .
C41B N12B 1.3900 .
C41B H41B 0.9300 .
N12B Cu6B 2.204(14) .
Cu1 N1 1.881(9) 1_655
Cu1 N7 1.989(6) .
Cu1 Cu4 2.4557(16) .
Cu2 N2 1.894(8) .
Cu2 N8 2.075(6) .
Cu2 C1 2.340(9) 2_576
Cu2 Cu2 2.630(2) 2_576
Cu3 N3 1.875(8) .
Cu3 N9 2.082(6) 1_554
Cu3 Cu3 2.884(3) 2_676
Cu4 C4 1.874(9) 1_665
Cu4 N10 2.005(7) .
Cu5 N5 1.878(8) .
Cu5 N4 1.907(7) .
Cu5 N11 2.110(6) .
Cu5 Cu5 3.034(2) 2_566
Cu6 N6 2.033(9) .
Cu6 N12 2.169(11) .
Cu6 Cu6 2.801(4) 2_666
Cu7 N13 1.946(7) .
Cu7 N14 1.978(6) .
Cu6B N6 1.845(9) 2_666
Cu6B C5 1.982(10) 2_666
Cu6B Cu6B 3.043(8) 2_666
N1 Cu1 1.881(9) 1_455
N6 Cu6B 1.845(9) 2_666
N9 Cu3 2.082(6) 1_556
Nd1 O7 2.391(5) .
Nd1 O5 2.397(5) 2_677
Nd1 O14 2.411(5) 1_556
Nd1 O6 2.465(5) .
Nd1 O8 2.467(4) 2_677
Nd1 O3 2.476(5) 1_655
Nd1 O21W 2.524(5) .
Nd1 O18 2.539(5) .
Nd2 O1 2.392(5) 1_546
Nd2 O12 2.396(5) 2_667
Nd2 O15 2.419(5) .
Nd2 O11 2.439(5) .
Nd2 O10 2.458(5) 1_656
Nd2 O2 2.476(5) 2_676
Nd2 O22W 2.520(5) .
Nd2 O17 2.535(5) .
Nd3 O4 2.383(5) 1_655
Nd3 O13 2.389(5) 1_556
Nd3 O9 2.397(5) 1_656
Nd3 O16 2.402(5) .
Nd3 O19 2.474(5) .
Nd3 O20 2.490(5) .
Nd3 O18 2.549(5) .
Nd3 O17 2.573(5) .
O1 Nd2 2.392(5) 1_564
O2 Nd2 2.476(5) 2_676
O3 Nd1 2.476(5) 1_455
O4 Nd3 2.383(5) 1_455
O5 Nd1 2.397(5) 2_677
O8 Nd1 2.467(4) 2_677
O9 Nd3 2.397(5) 1_454
O10 Nd2 2.458(5) 1_454
O12 Nd2 2.396(5) 2_667
O13 Nd3 2.389(5) 1_554
O14 Nd1 2.411(5) 1_554
O21W H21A 0.8200 .
O21W H21B 0.8199 .
O22W H22A 0.8201 .
O22W H22B 0.8200 .
